data_2104463
loop_
_publ_author_name
'Posse, Jose Maria'
'Grzechnik, Andrzej'
'Friese, Karen'

_publ_section_title
;
 Ternary fluorides Ba<i>M</i>F~4~ (<i>M</i> = Zn, Mg and Mn) at low
 temperatures
;
_journal_coeditor_code SN5085
_journal_issue 5
_journal_name_full 'Acta Crystallographica Section B'
_journal_page_first 576
_journal_page_last 586
_journal_paper_doi 10.1107/S0108768109027177
_journal_volume 65
_journal_year 2009
_chemical_formula_sum 'Ba F4 Mn'
_chemical_formula_weight 268.3
_chemical_name_systematic ' ?'
_space_group_ssg_name X21(1/21/2\g)0
_symmetry_cell_setting monoclinic
_cell_angle_alpha 90
_cell_angle_beta 90
_cell_angle_gamma 90.051(2)
_cell_formula_units_Z 4
_cell_length_a 4.20914(13)
_cell_length_b 15.08450(5)
_cell_length_c 6.00165(2)
_cell_measurement_reflns_used 11626
_cell_measurement_temperature 175
_cell_measurement_theta_max 32.24
_cell_measurement_theta_min 3.59
_cell_modulation_dimension 1
_cell_volume 381.061(12)
_computing_cell_refinement 'RECIPE Version 1.16 (2004), STOE & Cie GmbH'
_computing_data_collection 'STOE MainMenu Version 1.39 (2004), STOE & Cie GmbH'
_computing_data_reduction 'STOE X-RED, STOE & Cie GmbH + Jana2006'
_computing_publication_material 'Jana2006 (Petricek, Dusek & Palatinus, 2006)'
_computing_structure_refinement 'Jana2006 (Petricek, Dusek & Palatinus, 2006)'
_diffrn_ambient_temperature 0
_diffrn_detector_area_resol_mean 6.67
_diffrn_measured_fraction_theta_full 0.95
_diffrn_measurement_device_type 'STOE IPDS 2'
_diffrn_measurement_method 'rotation method'
_diffrn_radiation_monochromator 'plane graphite'
_diffrn_radiation_type synchrotron
_diffrn_radiation_wavelength 0.75000
_diffrn_reflns_av_R_equivalents 0.0918
_diffrn_reflns_av_sigmaI/netI 0.0554
_diffrn_reflns_limit_h_max 6
_diffrn_reflns_limit_h_min -6
_diffrn_reflns_limit_index_m_1_max 2
_diffrn_reflns_limit_index_m_1_min -2
_diffrn_reflns_limit_k_max 21
_diffrn_reflns_limit_k_min -21
_diffrn_reflns_limit_l_max 9
_diffrn_reflns_limit_l_min -9
_diffrn_reflns_number 15788
_diffrn_reflns_theta_full 31.96
_diffrn_reflns_theta_max 31.96
_diffrn_reflns_theta_min 3.43
_exptl_absorpt_coefficient_mu 15.52
_exptl_absorpt_correction_T_max 0.7518
_exptl_absorpt_correction_T_min 0.5387
_exptl_absorpt_correction_type numerical
_exptl_crystal_colour colourless
_exptl_crystal_density_diffrn 4.67469(11)
_exptl_crystal_description irregular
_exptl_crystal_F_000 468
_exptl_crystal_size_max 0.0559
_exptl_crystal_size_mid 0.0265
_exptl_crystal_size_min 0.0017
_refine_diff_density_max 7.78
_refine_diff_density_min -7.80
_refine_ls_abs_structure_details 'Inversion twin tested'
_refine_ls_abs_structure_Flack 0.00(4)
_refine_ls_extinction_coef 15E1(5)
_refine_ls_extinction_method 'B-C type 1 Gaussian isotropic (Becker & Coppens, 1974)'
_refine_ls_goodness_of_fit_ref 1.61
_refine_ls_number_constraints 2
_refine_ls_number_parameters 95
_refine_ls_number_reflns 7181
_refine_ls_number_restraints 0
_refine_ls_R_factor_all 0.1011
_refine_ls_R_factor_gt 0.0581
_refine_ls_shift/su_max 0.0140
_refine_ls_shift/su_mean 0.0025
_refine_ls_structure_factor_coef F
_refine_ls_weighting_details w=1/(\s^2^(F)+0.0001F^2^)
_refine_ls_weighting_scheme sigma
_refine_ls_wR_factor_gt 0.0477
_refine_ls_wR_factor_ref 0.0524
_reflns_number_gt 4553
_reflns_number_total 7181
_reflns_threshold_expression I>3\s(I)
_cod_data_source_file sn5085.cif
_cod_data_source_block BaMnF4175K
_cod_original_cell_volume 381.054(9)
_cod_original_formula_sum 'Ba1 F4 Mn1'
_cod_database_code 2104463

loop_
_space_group_symop_ssg_id
_space_group_symop_ssg_operation_algebraic
1 x1,x2,x3,x4
2 -x1,-x2,x3+1/2,-x1-x2+x4
3 x1+1/2,x2+1/2,x3,x4+1/2
4 -x1+1/2,-x2+1/2,x3+1/2,-x1-x2+x4+1/2

loop_
_atom_site_type_symbol
_atom_site_label
_atom_site_fract_x
_atom_site_fract_y
_atom_site_fract_z
_atom_site_U_iso_or_equiv
_atom_site_adp_type
_atom_site_calc_flag
_atom_site_refinement_flags
_atom_site_occupancy
_atom_site_disorder_assembly
_atom_site_disorder_group
Ba Ba 0.50255(17) 0.344653(18) 0.45429(9) 0.00729(7) Uani d . 1 . .
Mn Mn -0.0006(7) 0.41603(4) 0 0.00511(17) Uani d . 1 . .
F F1 -0.0045(19) 0.3359(2) 0.7204(5) 0.0092(8) Uani d . 1 . .
F F2 -0.0067(19) 0.29913(19) 0.1972(4) 0.0072(8) Uani d . 1 . .
F F3 -0.0085(16) 0.4644(2) 0.3376(4) 0.0102(9) Uani d . 1 . .
F F4 0.4970(17) 0.4203(3) 0.0197(6) 0.0184(10) Uani d . 1 . .

loop_
_atom_site_aniso_label
_atom_site_aniso_U_11
_atom_site_aniso_U_22
_atom_site_aniso_U_33
_atom_site_aniso_U_12
_atom_site_aniso_U_13
_atom_site_aniso_U_23
_atom_site_aniso_type_symbol
Ba 0.00405(11) 0.00955(14) 0.00828(13) 0.00032(18) 0.0002(2) 0.00174(10) Ba
Mn 0.0053(3) 0.0049(3) 0.0051(3) -0.0020(10) 0.0014(8) 0.00056(17) Mn
F1 0.0034(14) 0.0137(15) 0.0105(11) 0.001(3) -0.002(3) -0.0050(10) F
F2 0.0095(16) 0.0027(13) 0.0096(11) -0.004(3) -0.001(3) -0.0018(8) F
F3 0.0103(19) 0.0093(14) 0.0109(11) -0.008(2) 0.006(2) -0.0084(10) F
F4 0.0058(15) 0.028(2) 0.0213(16) -0.006(2) 0.001(2) 0.0081(13) F

loop_
_atom_site_displace_Fourier_atom_site_label
_atom_site_displace_Fourier_axis
_atom_site_displace_Fourier_wave_vector_seq_id
_atom_site_displace_Fourier_param_cos
_atom_site_displace_Fourier_param_sin
Ba x 1 -0.00100(17) 0.00187(16)
Ba y 1 0.00869(6) -0.00677(8)
Ba z 1 0.01919(11) -0.01162(17)
Ba x 2 -0.0038(4) 0.0058(3)
Ba y 2 0 -0.00408(5)
Ba z 2 0.00245(14) -0.00556(15)
Mn x 1 -0.0070(4) 0.0040(3)
Mn y 1 0 0.00089(7)
Mn z 1 0.00221(14) 0
Mn x 2 0 0
Mn y 2 0 -0.00148(13)
Mn z 2 0.0016(3) 0
F1 x 1 -0.0054(15) 0.0248(13)
F1 y 1 -0.0061(3) -0.0022(4)
F1 z 1 0.0100(7) 0
F2 x 1 -0.0346(13) -0.0125(14)
F2 y 1 0 0.0019(3)
F2 z 1 0.0025(7) 0
F2 x 2 0 0
F2 y 2 0 -0.0022(5)
F2 z 2 0 0
F3 x 1 0.0439(14) 0.0255(15)
F3 y 1 -0.0023(4) 0.0013(3)
F3 z 1 0.0060(8) 0
F3 x 2 0 0
F3 y 2 0 0.0019(6)
F3 z 2 0 -0.0060(12)
F4 x 1 0 0
F4 y 1 0.0060(5) -0.0187(4)
F4 z 1 -0.0124(10) -0.0252(8)
F4 x 2 0 0
F4 y 2 0 0.0029(6)
F4 z 2 0 0

loop_
_atom_site_Fourier_wave_vector_seq_id
_atom_site_Fourier_wave_vector_x
_atom_site_Fourier_wave_vector_z
1 0.50000 0.39170
2 1.00000 0.78340

loop_
_atom_type_symbol
_atom_type_scat_dispersion_real
_atom_type_scat_dispersion_imag
_atom_type_scat_source
Ba -0.205 2.539 'International Tables Vol C tables 4.2.6.8 and 6.1.1.1'
Mn 0.350 0.813 'International Tables Vol C tables 4.2.6.8 and 6.1.1.1'
F 0.020 0.012 'International Tables Vol C tables 4.2.6.8 and 6.1.1.1'

loop_
_cell_wave_vector_seq_id
_cell_wave_vector_x
_cell_wave_vector_y
_cell_wave_vector_z
1 0.50000 0.50000 0.39170

loop_
_exptl_crystal_face_index_h
_exptl_crystal_face_index_k
_exptl_crystal_face_index_l
_exptl_crystal_face_perp_dist
5 7 -3 0.0120
-6 -1 5 0.0120
-1 -6 0 0.0140
2 7 -1 0.0070
2 -6 5 0.0310
-1 2 -2 0.0340
1 -7 -2 0.0220
5 -3 0 0.0200
1 7 1 0.0060
-1 6 0 0.0100

loop_
_geom_angle_atom_site_label_1
_geom_angle_atom_site_label_2
_geom_angle_atom_site_label_3
_geom_angle_site_symmetry_1
_geom_angle_site_symmetry_2
_geom_angle_site_symmetry_3
_geom_angle_publ_flag
_geom_angle_max
_geom_angle_min
_geom_angle_av
F1 Ba F1 . . 1_655 yes 112.83(19) 99.3(2) 105.2(2)
F1 Ba F1 . . 4_554 yes 106.3(2) 99.2(2) 103.4(2)
F1 Ba F2 . . . yes 73.4(2) 71.4(2) 72.4(2)
F1 Ba F2 . . 1_655 yes 167.2(3) 152.3(3) 161.6(3)
F1 Ba F2 . . 4_555 yes 69.3(2) 67.2(3) 68.2(2)
F1 Ba F3 . . . yes 68.7(2) 61.3(2) 65.1(2)
F1 Ba F3 . . 1_655 yes 151.6(3) 132.0(3) 139.5(3)
F1 Ba F4 . . . yes 127.9(2) 121.3(2) 124.1(2)
F1 Ba F4 . . 1_556 yes 60.73(19) 53.39(19) 56.06(19)
F1 Ba F4 . . 2_665 yes 95.99(19) 82.19(18) 88.92(18)
F1 Ba F1 1_655 . 4_554 yes 107.6(2) 96.27(19) 103.4(2)
F1 Ba F2 1_655 . . yes 167.9(3) 150.7(3) 161.3(3)
F1 Ba F2 1_655 . 1_655 yes 75.4(2) 72.02(19) 74.1(2)
F1 Ba F2 1_655 . 4_555 yes 68.6(3) 65.1(3) 67.1(3)
F1 Ba F3 1_655 . . yes 153.7(3) 131.4(3) 139.9(3)
F1 Ba F3 1_655 . 1_655 yes 68.6(2) 65.0(2) 66.7(2)
F1 Ba F4 1_655 . . yes 128.8(2) 122.2(2) 125.8(2)
F1 Ba F4 1_655 . 1_556 yes 60.9(2) 52.97(19) 56.2(2)
F1 Ba F4 1_655 . 2_665 yes 96.13(19) 84.08(17) 88.86(18)
F1 Ba F2 4_554 . . yes 66.2(3) 54.8(3) 61.3(3)
F1 Ba F2 4_554 . 1_655 yes 65.0(3) 53.1(3) 60.4(3)
F1 Ba F2 4_554 . 4_555 yes 63.5(2) 56.83(16) 61.16(18)
F1 Ba F3 4_554 . . yes 122.1(3) 109.9(3) 116.6(3)
F1 Ba F3 4_554 . 1_655 yes 121.7(3) 109.1(3) 117.1(3)
F1 Ba F4 4_554 . . yes 88.5(3) 83.1(3) 86.4(3)
F1 Ba F4 4_554 . 1_556 yes 140.0(2) 131.1(3) 135.6(3)
F1 Ba F4 4_554 . 2_665 yes 163.34(14) 154.09(13) 159.09(14)
F2 Ba F2 . . 1_655 yes 110.7(2) 90.2(2) 102.5(2)
F2 Ba F2 . . 4_555 yes 101.7(3) 89.9(2) 96.3(2)
F2 Ba F3 . . . yes 57.4(2) 53.5(3) 55.8(3)
F2 Ba F3 . . 1_655 yes 129.0(2) 123.0(2) 125.8(2)
F2 Ba F4 . . . yes 65.3(2) 64.7(2) 65.1(2)
F2 Ba F4 . . 1_556 yes 133.6(2) 123.89(19) 127.4(2)
F2 Ba F4 . . 2_665 yes 112.27(16) 104.6(2) 108.0(2)
F2 Ba F2 1_655 . 4_555 yes 99.5(2) 90.4(2) 95.8(2)
F2 Ba F3 1_655 . . yes 129.0(2) 122.8(2) 126.1(2)
F2 Ba F3 1_655 . 1_655 yes 58.2(3) 55.7(3) 57.3(3)
F2 Ba F4 1_655 . . yes 66.7(2) 64.5(2) 65.3(2)
F2 Ba F4 1_655 . 1_556 yes 132.8(2) 125.15(19) 129.2(2)
F2 Ba F4 1_655 . 2_665 yes 112.2(2) 104.9(3) 108.5(2)
F2 Ba F3 4_555 . . yes 135.9(3) 125.5(3) 130.7(3)
F2 Ba F3 4_555 . 1_655 yes 132.4(3) 129.2(3) 131.2(3)
F2 Ba F4 4_555 . . yes 151.3(3) 143.1(3) 147.5(3)
F2 Ba F4 4_555 . 1_556 yes 77.1(3) 70.1(3) 74.4(3)
F2 Ba F4 4_555 . 2_665 yes 148.46(14) 133.23(19) 139.62(16)
F3 Ba F3 . . 1_655 yes 103.0(3) 85.8(3) 94.5(3)
F3 Ba F4 . . . yes 64.4(2) 59.6(3) 61.7(3)
F3 Ba F4 . . 1_556 yes 100.1(2) 85.42(19) 91.5(2)
F3 Ba F4 . . 2_665 yes 59.3(3) 48.9(2) 53.5(2)
F3 Ba F4 1_655 . . yes 64.7(3) 59.4(2) 61.7(3)
F3 Ba F4 1_655 . 1_556 yes 99.2(2) 85.82(19) 92.1(2)
F3 Ba F4 1_655 . 2_665 yes 58.3(2) 47.41(19) 52.5(2)
F4 Ba F4 . . 1_556 yes 142.3(4) 133.4(3) 138.0(3)
F4 Ba F4 . . 2_665 yes 79.3(3) 67.2(3) 72.8(2)
F4 Ba F4 1_556 . 2_665 yes 74.65(17) 56.5(2) 65.3(2)
Mn Mn Mn 1_455 . 1_655 yes 179.28(8) 179.27(6) 179.27(6)
Mn Mn Mn 1_455 . 2_564 yes 90.44(8) 89.64(8) 90.04(8)
Mn Mn Mn 1_455 . 2_565 yes 90.97(8) 89.12(8) 90.05(8)
Mn Mn Mn 1_655 . 2_564 yes 90.83(8) 89.09(7) 89.96(8)
Mn Mn Mn 1_655 . 2_565 yes 90.19(8) 89.71(8) 89.95(8)
Mn Mn Mn 2_564 . 2_565 yes 100.22(7) 99.09(7) 99.66(6)
F1 Mn F2 1_554 . . yes 91.6(3) 85.3(3) 88.1(3)
F1 Mn F3 1_554 . . yes 166.9(4) 160.2(4) 163.7(4)
F1 Mn F3 1_554 . 2_564 yes 101.3(3) 93.7(3) 97.4(3)
F1 Mn F4 1_554 . 1_455 yes 98.6(4) 87.5(4) 93.3(4)
F1 Mn F4 1_554 . . yes 100.0(4) 87.5(4) 93.9(4)
F2 Mn F3 . . . yes 78.0(4) 73.8(4) 76.1(4)
F2 Mn F3 . . 2_564 yes 175.6(3) 172.3(3) 174.1(3)
F2 Mn F4 . . 1_455 yes 90.3(5) 86.9(5) 89.0(5)
F2 Mn F4 . . . yes 92.0(5) 88.0(5) 90.3(5)
F3 Mn F3 . . 2_564 yes 100.8(4) 94.6(4) 98.4(4)
F3 Mn F4 . . 1_455 yes 86.7(3) 84.0(3) 85.4(3)
F3 Mn F4 . . . yes 89.2(3) 85.6(3) 87.3(3)
F3 Mn F4 2_564 . 1_455 yes 92.7(5) 89.4(5) 91.1(5)
F3 Mn F4 2_564 . . yes 90.0(5) 87.8(5) 88.8(5)
F4 Mn F4 1_455 . . yes 174.2(3) 171.6(4) 172.6(3)
F2 F1 F2 . . 1_556 yes 162.9(4) 155.3(3) 158.7(4)
F2 F1 F2 . . 4_455 yes 82.2(2) 77.2(2) 80.0(2)
F2 F1 F2 . . 4_555 yes 84.4(2) 76.6(2) 80.6(2)
F2 F1 F3 . . . yes 51.5(3) 49.0(3) 50.3(3)
F2 F1 F3 . . 2_565 yes 115.6(3) 109.0(3) 113.0(3)
F2 F1 F4 . . 1_456 yes 138.1(3) 122.7(3) 130.3(4)
F2 F1 F4 . . 1_556 yes 138.0(3) 123.1(3) 130.7(4)
F2 F1 F2 1_556 . 4_455 yes 87.1(3) 82.4(2) 84.8(3)
F2 F1 F2 1_556 . 4_555 yes 89.2(3) 80.8(3) 85.3(3)
F2 F1 F3 1_556 . . yes 153.9(3) 147.6(3) 150.8(3)
F2 F1 F3 1_556 . 2_565 yes 89.2(3) 85.7(3) 87.9(2)
F2 F1 F4 1_556 . 1_456 yes 61.4(3) 58.5(3) 59.9(3)
F2 F1 F4 1_556 . 1_556 yes 62.4(3) 58.5(3) 60.4(3)
F2 F1 F2 4_455 . 4_555 yes 99.1(3) 85.0(3) 91.6(3)
F2 F1 F3 4_455 . . yes 115.0(3) 113.7(3) 114.4(3)
F2 F1 F3 4_455 . 2_565 yes 141.5(4) 128.9(4) 135.0(4)
F2 F1 F4 4_455 . 1_456 yes 88.1(4) 72.9(4) 80.1(4)
F2 F1 F4 4_455 . 1_556 yes 146.2(3) 141.9(3) 143.8(3)
F2 F1 F3 4_555 . . yes 118.4(3) 110.0(3) 114.3(3)
F2 F1 F3 4_555 . 2_565 yes 139.8(4) 124.6(4) 131.9(4)
F2 F1 F4 4_555 . 1_456 yes 150.0(3) 137.3(3) 144.0(3)
F2 F1 F4 4_555 . 1_556 yes 86.0(4) 72.0(4) 79.1(4)
F3 F1 F3 . . 2_565 yes 65.0(3) 60.0(3) 63.1(3)
F3 F1 F4 . . 1_456 yes 104.3(4) 97.3(4) 100.3(4)
F3 F1 F4 . . 1_556 yes 103.0(4) 97.7(4) 100.7(4)
F3 F1 F4 2_565 . 1_456 yes 60.4(4) 56.1(3) 58.1(3)
F3 F1 F4 2_565 . 1_556 yes 58.4(4) 53.4(3) 56.6(3)
F4 F1 F4 1_456 . 1_556 yes 88.7(3) 86.4(3) 87.7(3)
F1 F2 F1 1_554 . . yes 160.5(4) 155.7(4) 158.6(3)
F1 F2 F1 1_554 . 4_454 yes 101.0(3) 99.6(3) 100.4(3)
F1 F2 F1 1_554 . 4_554 yes 103.0(3) 97.2(3) 100.0(3)
F1 F2 F3 1_554 . . yes 100.4(3) 95.2(3) 97.7(3)
F1 F2 F4 1_554 . 1_455 yes 65.2(2) 59.1(2) 62.3(2)
F1 F2 F4 1_554 . . yes 66.0(2) 59.2(2) 62.1(2)
F1 F2 F4 1_554 . 4_555 yes 133.0(2) 128.3(3) 131.2(3)
F1 F2 F1 . . 4_454 yes 99.4(2) 89.6(2) 94.4(2)
F1 F2 F1 . . 4_554 yes 99.0(2) 89.0(2) 94.0(2)
F1 F2 F3 . . . yes 62.9(2) 59.8(2) 61.1(2)
F1 F2 F4 . . 1_455 yes 105.8(3) 102.8(3) 104.2(3)
F1 F2 F4 . . . yes 107.3(3) 101.2(3) 103.7(3)
F1 F2 F4 . . 4_555 yes 71.61(19) 66.5(2) 69.6(2)
F1 F2 F1 4_454 . 4_554 yes 95.7(3) 87.5(3) 91.6(3)
F1 F2 F3 4_454 . . yes 141.3(4) 119.7(4) 130.4(4)
F1 F2 F4 4_454 . 1_455 yes 96.3(4) 77.4(4) 87.3(4)
F1 F2 F4 4_454 . . yes 166.8(2) 153.4(3) 160.2(3)
F1 F2 F4 4_454 . 4_555 yes 53.0(2) 49.3(2) 51.5(2)
F1 F2 F3 4_554 . . yes 140.6(4) 119.4(4) 129.6(4)
F1 F2 F4 4_554 . 1_455 yes 165.0(2) 155.1(3) 160.5(2)
F1 F2 F4 4_554 . . yes 94.1(4) 76.8(4) 85.6(4)
F1 F2 F4 4_554 . 4_555 yes 52.5(2) 49.6(2) 51.3(2)
F3 F2 F4 . . 1_455 yes 64.0(4) 60.7(3) 62.0(3)
F3 F2 F4 . . . yes 64.8(4) 60.8(3) 62.6(3)
F3 F2 F4 . . 4_555 yes 132.5(3) 128.9(3) 130.6(3)
F4 F2 F4 1_455 . . yes 90.7(4) 89.0(3) 90.0(3)
F4 F2 F4 1_455 . 4_555 yes 142.5(3) 128.6(4) 135.8(4)
F4 F2 F4 . . 4_555 yes 141.2(4) 127.0(4) 134.2(4)
F1 F3 F1 . . 2_564 yes 145.1(4) 139.3(4) 142.9(3)
F1 F3 F2 . . . yes 69.8(4) 67.1(3) 68.5(3)
F1 F3 F3 . . 2_564 yes 161.0(5) 157.4(4) 158.9(4)
F1 F3 F3 . . 2_565 yes 61.7(3) 57.5(3) 59.9(3)
F1 F3 F4 . . 1_455 yes 115.5(5) 108.0(4) 111.0(4)
F1 F3 F4 . . . yes 116.0(5) 105.9(4) 110.0(4)
F1 F3 F4 . . 2_565 yes 102.7(3) 89.9(3) 95.8(3)
F1 F3 F4 . . 2_665 yes 104.6(3) 86.4(3) 95.1(3)
F1 F3 F2 2_564 . . yes 149.2(3) 144.6(3) 147.1(3)
F1 F3 F3 2_564 . 2_564 yes 58.3(3) 55.3(3) 57.0(3)
F1 F3 F3 2_564 . 2_565 yes 84.4(4) 81.9(4) 83.4(3)
F1 F3 F4 2_564 . 1_455 yes 104.6(5) 86.2(4) 94.8(4)
F1 F3 F4 2_564 . . yes 100.2(4) 88.0(4) 93.2(4)
F1 F3 F4 2_564 . 2_565 yes 63.7(3) 57.4(3) 60.9(4)
F1 F3 F4 2_564 . 2_665 yes 63.7(4) 56.6(3) 60.2(3)
F2 F3 F3 . . 2_564 yes 92.9(4) 89.6(4) 90.9(3)
F2 F3 F3 . . 2_565 yes 131.2(5) 124.7(5) 127.9(4)
F2 F3 F4 . . 1_455 yes 66.2(4) 62.8(4) 64.8(4)
F2 F3 F4 . . . yes 66.7(4) 62.3(4) 64.7(4)
F2 F3 F4 . . 2_565 yes 146.8(5) 120.6(5) 133.6(5)
F2 F3 F4 . . 2_665 yes 145.9(5) 118.6(5) 131.8(5)
F3 F3 F3 2_564 . 2_565 yes 141.8(4) 139.2(5) 140.4(5)
F3 F3 F4 2_564 . 1_455 yes 60.5(3) 55.8(3) 58.5(3)
F3 F3 F4 2_564 . . yes 58.2(3) 55.3(3) 56.6(3)
F3 F3 F4 2_564 . 2_565 yes 100.4(3) 98.0(3) 99.5(4)
F3 F3 F4 2_564 . 2_665 yes 100.2(3) 94.3(3) 97.5(3)
F3 F3 F4 2_565 . 1_455 yes 144.2(4) 125.4(4) 135.3(4)
F3 F3 F4 2_565 . . yes 141.7(4) 121.9(4) 132.1(4)
F3 F3 F4 2_565 . 2_565 yes 58.4(3) 56.1(3) 57.5(3)
F3 F3 F4 2_565 . 2_665 yes 57.0(2) 54.5(3) 56.1(2)
F4 F3 F4 1_455 . . yes 94.0(4) 91.3(4) 92.5(3)
F4 F3 F4 1_455 . 2_565 yes 94.9(3) 72.1(3) 82.9(3)
F4 F3 F4 1_455 . 2_665 yes 158.5(4) 143.7(4) 152.3(4)
F4 F3 F4 . . 2_565 yes 157.1(4) 145.8(5) 152.0(5)
F4 F3 F4 . . 2_665 yes 92.6(3) 70.8(3) 81.1(3)
F4 F3 F4 2_565 . 2_665 yes 93.1(4) 90.4(4) 91.6(4)
F1 F4 F1 1_554 . 1_654 yes 97.9(3) 77.4(3) 87.6(3)
F1 F4 F2 1_554 . . yes 58.6(2) 55.6(2) 57.5(2)
F1 F4 F2 1_554 . 1_655 yes 128.0(4) 104.9(3) 116.3(4)
F1 F4 F2 1_554 . 4_554 yes 55.8(3) 44.3(2) 49.7(3)
F1 F4 F3 1_554 . . yes 90.2(3) 85.8(3) 88.4(3)
F1 F4 F3 1_554 . 1_655 yes 173.5(4) 158.1(5) 166.0(5)
F1 F4 F3 1_554 . 2_564 yes 64.5(3) 59.2(3) 62.5(3)
F1 F4 F3 1_554 . 2_664 yes 127.5(3) 116.7(3) 121.3(3)
F1 F4 F4 1_554 . 2_664 yes 80.4(2) 75.5(2) 78.5(2)
F1 F4 F4 1_554 . 2_665 yes 141.7(3) 130.3(3) 136.2(3)
F1 F4 F2 1_654 . . yes 130.6(5) 103.7(3) 116.4(4)
F1 F4 F2 1_654 . 1_655 yes 61.2(3) 55.2(2) 57.8(2)
F1 F4 F2 1_654 . 4_554 yes 54.2(2) 42.5(2) 48.3(3)
F1 F4 F3 1_654 . . yes 178.8(4) 157.3(4) 165.7(5)
F1 F4 F3 1_654 . 1_655 yes 91.2(3) 86.4(3) 89.1(3)
F1 F4 F3 1_654 . 2_564 yes 127.9(3) 114.2(3) 120.4(3)
F1 F4 F3 1_654 . 2_664 yes 64.7(3) 60.1(3) 61.7(3)
F1 F4 F4 1_654 . 2_664 yes 81.0(2) 75.5(2) 77.9(2)
F1 F4 F4 1_654 . 2_665 yes 140.6(3) 129.8(3) 135.6(3)
F2 F4 F2 . . 1_655 yes 99.2(4) 80.1(4) 89.6(4)
F2 F4 F2 . . 4_554 yes 78.3(4) 62.7(2) 70.3(3)
F2 F4 F3 . . . yes 53.6(3) 51.4(3) 52.7(3)
F2 F4 F3 . . 1_655 yes 117.5(3) 109.6(3) 113.8(3)
F2 F4 F3 . . 2_564 yes 91.3(3) 88.1(3) 89.7(3)
F2 F4 F3 . . 2_664 yes 174.9(3) 163.8(4) 169.4(4)
F2 F4 F4 . . 2_664 yes 133.0(3) 129.6(3) 130.9(3)
F2 F4 F4 . . 2_665 yes 99.8(3) 92.2(2) 96.0(2)
F2 F4 F2 1_655 . 4_554 yes 75.2(2) 62.6(2) 69.0(3)
F2 F4 F3 1_655 . . yes 119.2(3) 108.3(3) 114.0(3)
F2 F4 F3 1_655 . 1_655 yes 54.1(3) 52.3(3) 53.2(3)
F2 F4 F3 1_655 . 2_564 yes 175.7(3) 166.3(4) 170.5(4)
F2 F4 F3 1_655 . 2_664 yes 90.8(3) 87.1(3) 88.8(3)
F2 F4 F4 1_655 . 2_664 yes 132.2(3) 129.5(3) 130.7(3)
F2 F4 F4 1_655 . 2_665 yes 98.7(3) 92.5(2) 95.5(3)
F3 F4 F3 . . 1_655 yes 105.6(3) 80.5(3) 92.2(3)
F3 F4 F3 . . 2_564 yes 67.8(3) 64.0(3) 65.9(3)
F3 F4 F3 . . 2_664 yes 142.5(5) 113.6(4) 128.9(5)
F3 F4 F4 . . 2_664 yes 118.0(4) 105.0(4) 111.5(4)
F3 F4 F4 . . 2_665 yes 56.3(3) 43.4(2) 50.0(2)
F3 F4 F3 1_655 . 2_564 yes 139.8(4) 114.3(4) 128.0(5)
F3 F4 F3 1_655 . 2_664 yes 67.7(3) 62.7(3) 65.5(3)
F3 F4 F4 1_655 . 2_664 yes 116.3(4) 105.3(4) 111.3(4)
F3 F4 F4 1_655 . 2_665 yes 54.7(3) 42.5(2) 48.6(3)
F3 F4 F3 2_564 . 2_664 yes 101.2(5) 79.1(4) 91.0(4)
F3 F4 F4 2_564 . 2_664 yes 53.2(3) 42.5(3) 48.4(2)
F3 F4 F4 2_564 . 2_665 yes 92.8(4) 77.3(3) 85.8(3)
F3 F4 F4 2_664 . 2_664 yes 52.9(3) 43.7(3) 48.9(2)
F3 F4 F4 2_664 . 2_665 yes 94.0(4) 75.4(3) 85.4(3)
F4 F4 F4 2_664 . 2_665 yes 110.6(3) 95.7(3) 103.0(4)

loop_
_geom_bond_atom_site_label_1
_geom_bond_atom_site_label_2
_geom_bond_site_symmetry_1
_geom_bond_site_symmetry_2
_geom_bond_publ_flag
_geom_bond_distance_max
_geom_bond_distance_min
_geom_bond_distance_av
Ba F1 . . yes 2.768(9) 2.616(8) 2.674(8)
Ba F1 . 1_655 yes 2.670(8) 2.589(9) 2.631(8)
Ba F1 . 4_554 yes 3.457(6) 2.807(6) 3.064(6)
Ba F2 . . yes 2.768(8) 2.702(8) 2.736(8)
Ba F2 . 1_655 yes 2.744(8) 2.580(8) 2.674(8)
Ba F2 . 4_555 yes 2.680(6) 2.581(5) 2.619(7)
Ba F3 . . yes 3.033(8) 2.787(10) 2.904(9)
Ba F3 . 1_655 yes 2.930(11) 2.757(8) 2.833(9)
Ba F4 . . yes 2.965(8) 2.713(7) 2.847(8)
Ba F4 . 1_556 yes 3.967(6) 3.144(6) 3.590(7)
Ba F4 . 2_665 yes 3.994(14) 3.149(16) 3.571(12)
Mn Mn . 1_455 yes 4.277(5) 4.141(5) 4.209(5)
Mn Mn . 1_655 yes 4.277(5) 4.141(5) 4.209(5)
Mn Mn . 2_564 yes 3.936(3) 3.919(3) 3.927(2)
Mn Mn . 2_565 yes 3.936(3) 3.919(3) 3.927(2)
Mn F1 . 1_554 yes 2.101(5) 2.036(5) 2.070(5)
Mn F2 . . yes 2.146(9) 2.105(9) 2.126(7)
Mn F3 . . yes 2.208(11) 2.126(11) 2.161(7)
Mn F3 . 2_564 yes 2.084(7) 2.028(8) 2.058(9)
Mn F4 . 1_455 yes 2.156(8) 2.106(8) 2.132(8)
Mn F4 . . yes 2.137(8) 2.087(8) 2.113(8)
F1 F2 . . yes 3.248(5) 3.142(6) 3.194(6)
F1 F2 . 1_556 yes 3.000(6) 2.844(5) 2.918(6)
F1 F2 . 4_455 yes 2.981(12) 2.796(13) 2.903(12)
F1 F2 . 4_555 yes 3.047(13) 2.925(11) 2.970(12)
F1 F3 . . yes 3.080(11) 2.908(13) 3.006(10)
F1 F3 . 2_565 yes 3.207(12) 2.986(11) 3.101(12)
F1 F4 . 1_456 yes 3.186(10) 2.923(11) 3.053(11)
F1 F4 . 1_556 yes 3.214(10) 2.911(11) 3.058(11)
F2 F3 . . yes 2.686(10) 2.602(12) 2.643(12)
F2 F4 . 1_455 yes 3.019(12) 2.938(12) 2.985(12)
F2 F4 . . yes 3.062(11) 2.928(11) 3.006(12)
F3 F3 . 2_564 yes 3.276(12) 3.083(15) 3.194(11)
F3 F3 . 2_565 yes 3.276(12) 3.083(15) 3.193(11)
F3 F4 . 1_455 yes 2.965(11) 2.875(10) 2.913(11)
F3 F4 . . yes 3.004(11) 2.911(11) 2.950(11)
F3 F4 . 2_565 yes 2.963(14) 2.869(13) 2.920(13)
F3 F4 . 2_665 yes 3.040(14) 2.911(12) 2.990(13)
F4 F4 . 2_664 yes 4.293(12) 3.449(11) 3.856(13)
F4 F4 . 2_665 yes 4.293(11) 3.449(11) 3.852(13)
